data_7706795
loop_
_publ_author_name
'Huang, Chun-Hua'
'Yang, Mingxue'
'Chen, Xu-Lin'
'Lu, Can-Zhong'

_publ_section_title
;
 Bright bluish-green emitting Cu(I) complexes exhibiting efficient
 thermally activated delayed fluorescence.
;
_journal_issue 15
_journal_name_full 'Dalton transactions (Cambridge, England : 2003)'
_journal_page_first 5171
_journal_page_last 5176
_journal_paper_doi 10.1039/d0dt04424e
_journal_volume 50
_journal_year 2021
_chemical_formula_moiety 'C49 H45 Cu N3 O P2, B F4'
_chemical_formula_sum 'C49 H45 B Cu F4 N3 O P2'
_chemical_formula_weight 904.17
_space_group_crystal_system triclinic
_space_group_IT_number 2
_space_group_name_Hall '-P 1'
_space_group_name_H-M_alt 'P -1'
_atom_sites_solution_hydrogens geom
_atom_sites_solution_primary dual
_audit_creation_date 2020-11-09
_audit_creation_method
;
Olex2 1.2
(compiled 2018.05.29 svn.r3508 for OlexSys, GUI svn.r5506)
;
_audit_update_record
;
2020-12-28 deposited with the CCDC.	2021-02-08 downloaded from the CCDC.
;
_cell_angle_alpha 96.354(2)
_cell_angle_beta 97.197(2)
_cell_angle_gamma 103.9940(10)
_cell_formula_units_Z 2
_cell_length_a 9.8241(4)
_cell_length_b 13.1611(5)
_cell_length_c 18.4228(6)
_cell_measurement_reflns_used 9049
_cell_measurement_temperature 200(2)
_cell_measurement_theta_max 27.489
_cell_measurement_theta_min 2.571
_cell_volume 2268.37(15)
_computing_cell_refinement 'SAINT V8.38A (?, 2016)'
_computing_data_reduction 'SAINT V8.38A (?, 2016)'
_computing_molecular_graphics 'Olex2 (Dolomanov et al., 2009)'
_computing_publication_material 'Olex2 (Dolomanov et al., 2009)'
_computing_structure_refinement 'ShelXL (Sheldrick, 2015)'
_computing_structure_solution 'XT (Sheldrick, 2015)'
_diffrn_ambient_temperature 199.99
_diffrn_measured_fraction_theta_full 0.993
_diffrn_measured_fraction_theta_max 0.994
_diffrn_measurement_device_type 'Bruker APEX-II CCD'
_diffrn_measurement_method '\f and \w scans'
_diffrn_radiation_type MoK\a
_diffrn_radiation_wavelength 0.71073
_diffrn_reflns_av_R_equivalents 0.0888
_diffrn_reflns_av_unetI/netI 0.0369
_diffrn_reflns_Laue_measured_fraction_full 0.993
_diffrn_reflns_Laue_measured_fraction_max 0.994
_diffrn_reflns_limit_h_max 12
_diffrn_reflns_limit_h_min -12
_diffrn_reflns_limit_k_max 17
_diffrn_reflns_limit_k_min -17
_diffrn_reflns_limit_l_max 23
_diffrn_reflns_limit_l_min -23
_diffrn_reflns_number 70868
_diffrn_reflns_point_group_measured_fraction_full 0.993
_diffrn_reflns_point_group_measured_fraction_max 0.994
_diffrn_reflns_theta_full 25.242
_diffrn_reflns_theta_max 27.539
_diffrn_reflns_theta_min 2.550
_diffrn_standards_number 0
_exptl_absorpt_coefficient_mu 0.608
_exptl_absorpt_correction_type none
_exptl_crystal_colour 'clear colourless'
_exptl_crystal_colour_lustre clear
_exptl_crystal_colour_primary colourless
_exptl_crystal_density_diffrn 1.324
_exptl_crystal_description block
_exptl_crystal_F_000 936
_exptl_crystal_size_max 0.317
_exptl_crystal_size_mid 0.214
_exptl_crystal_size_min 0.189
_refine_diff_density_max 0.546
_refine_diff_density_min -0.511
_refine_diff_density_rms 0.059
_refine_ls_extinction_method none
_refine_ls_goodness_of_fit_ref 1.053
_refine_ls_hydrogen_treatment constr
_refine_ls_matrix_type full
_refine_ls_number_parameters 554
_refine_ls_number_reflns 10382
_refine_ls_number_restraints 0
_refine_ls_restrained_S_all 1.053
_refine_ls_R_factor_all 0.0452
_refine_ls_R_factor_gt 0.0410
_refine_ls_shift/su_max 0.002
_refine_ls_shift/su_mean 0.000
_refine_ls_structure_factor_coef Fsqd
_refine_ls_weighting_details 'w=1/[\s^2^(Fo^2^)+(0.0591P)^2^+1.1418P] where P=(Fo^2^+2Fc^2^)/3'
_refine_ls_weighting_scheme calc
_refine_ls_wR_factor_gt 0.1118
_refine_ls_wR_factor_ref 0.1151
_reflns_Friedel_coverage 0.000
_reflns_number_gt 9311
_reflns_number_total 10382
_reflns_threshold_expression 'I > 2\s(I)'
_cod_data_source_file d0dt04424e2.cif
_cod_data_source_block 31017_0m_a
_cod_depositor_comments 'Adding full bibliography for 7706795--7706797.cif.'
_cod_database_code 7706795
_shelx_shelxl_version_number 2018/1
_shelx_space_group_comment
;
The symmetry employed for this shelxl refinement is uniquely defined
by the following loop, which should always be used as a source of
symmetry information in preference to the above space-group names.
They are only intended as comments.
;
_shelx_estimated_absorpt_t_max 0.894
_shelx_estimated_absorpt_t_min 0.831
_olex2_refinement_description
;
1. Fixed Uiso
 At 1.2 times of:
  All C(H) groups, All N(H) groups
 At 1.5 times of:
  All C(H,H,H) groups
2.a Aromatic/amide H refined with riding coordinates:
 N3(H3), C3(H3A), C4(H4), C5(H5), C8(H8), C15(H15), C16(H16), C17(H17),
 C18(H18), C19(H19), C21(H21), C22(H22), C23(H23), C24(H24), C25(H25), C27(H27),
  C28(H28), C29(H29), C30(H30), C33(H33), C34(H34), C35(H35), C36(H36),
 C39(H39), C40(H40), C41(H41), C42(H42), C43(H43), C45(H45), C46(H46), C47(H47),
  C48(H48), C49(H49)
2.b Idealised Me refined as rotating group:
 C1(H1A,H1B,H1C), C11(H11A,H11B,H11C), C12(H12A,H12B,H12C), C13(H13A,H13B,H13C)
;
_olex2_submission_special_instructions 'No special instructions were received'

loop_
_space_group_symop_operation_xyz
'x, y, z'
'-x, -y, -z'

loop_
_atom_site_label
_atom_site_type_symbol
_atom_site_fract_x
_atom_site_fract_y
_atom_site_fract_z
_atom_site_U_iso_or_equiv
_atom_site_adp_type
_atom_site_occupancy
_atom_site_site_symmetry_order
_atom_site_calc_flag
_atom_site_refinement_flags_posn
_atom_site_refinement_flags_adp
_atom_site_refinement_flags_occupancy
_atom_site_disorder_assembly
_atom_site_disorder_group
Cu1 Cu 0.35303(2) 0.78314(2) 0.71461(2) 0.02705(7) Uani 1 1 d . . . . .
P1 P 0.12493(5) 0.78146(3) 0.67057(3) 0.02708(10) Uani 1 1 d . . . . .
P2 P 0.43373(5) 0.86412(3) 0.83277(2) 0.02541(10) Uani 1 1 d . . . . .
O1 O 0.24689(13) 0.98168(10) 0.77665(7) 0.0305(3) Uani 1 1 d . . . . .
N1 N 0.48430(15) 0.83086(12) 0.63451(8) 0.0272(3) Uani 1 1 d . . . . .
N2 N 0.40845(16) 0.64367(11) 0.68375(8) 0.0293(3) Uani 1 1 d . . . . .
N3 N 0.40333(17) 0.54810(12) 0.70525(9) 0.0330(3) Uani 1 1 d . . . . .
H3 H 0.352339 0.522618 0.738294 0.040 Uiso 1 1 calc R . . . .
C1 C 0.4615(2) 1.01232(16) 0.64446(12) 0.0414(5) Uani 1 1 d . . . . .
H1A H 0.364545 1.004082 0.619387 0.062 Uiso 1 1 calc GR . . . .
H1B H 0.521531 1.081223 0.638656 0.062 Uiso 1 1 calc GR . . . .
H1C H 0.460252 1.008152 0.697163 0.062 Uiso 1 1 calc GR . . . .
C2 C 0.51970(19) 0.92587(15) 0.61104(10) 0.0306(4) Uani 1 1 d . . . . .
C3 C 0.6061(2) 0.94323(17) 0.55669(11) 0.0372(4) Uani 1 1 d . . . . .
H3A H 0.631654 1.011134 0.541635 0.045 Uiso 1 1 calc R . . . .
C4 C 0.6542(2) 0.86154(18) 0.52491(11) 0.0408(4) Uani 1 1 d . . . . .
H4 H 0.711755 0.872311 0.487262 0.049 Uiso 1 1 calc R . . . .
C5 C 0.6178(2) 0.76393(17) 0.54833(11) 0.0377(4) Uani 1 1 d . . . . .
H5 H 0.649879 0.706517 0.527159 0.045 Uiso 1 1 calc R . . . .
C6 C 0.53336(18) 0.75131(14) 0.60357(9) 0.0286(3) Uani 1 1 d . . . . .
C7 C 0.49543(18) 0.65155(14) 0.63348(10) 0.0286(3) Uani 1 1 d . . . . .
C8 C 0.5450(2) 0.56028(15) 0.62276(11) 0.0348(4) Uani 1 1 d . . . . .
H8 H 0.606909 0.546098 0.589528 0.042 Uiso 1 1 calc R . . . .
C9 C 0.4852(2) 0.49585(15) 0.67037(12) 0.0348(4) Uani 1 1 d . . . . .
C10 C 0.4996(2) 0.38841(16) 0.68657(14) 0.0460(5) Uani 1 1 d . . . . .
C11 C 0.6185(3) 0.3610(2) 0.6485(2) 0.0793(10) Uani 1 1 d . . . . .
H11A H 0.597555 0.363027 0.595371 0.119 Uiso 1 1 calc GR . . . .
H11B H 0.625165 0.289836 0.656532 0.119 Uiso 1 1 calc GR . . . .
H11C H 0.708821 0.412452 0.669327 0.119 Uiso 1 1 calc GR . . . .
C12 C 0.3593(3) 0.30623(17) 0.65594(15) 0.0495(5) Uani 1 1 d . . . . .
H12A H 0.284084 0.322171 0.681876 0.074 Uiso 1 1 calc GR . . . .
H12B H 0.369209 0.235593 0.663304 0.074 Uiso 1 1 calc GR . . . .
H12C H 0.334807 0.308252 0.602982 0.074 Uiso 1 1 calc GR . . . .
C13 C 0.5329(4) 0.3897(2) 0.77019(18) 0.0787(10) Uani 1 1 d . . . . .
H13A H 0.626174 0.438358 0.789417 0.118 Uiso 1 1 calc GR . . . .
H13B H 0.533652 0.318262 0.780355 0.118 Uiso 1 1 calc GR . . . .
H13C H 0.460122 0.413201 0.794303 0.118 Uiso 1 1 calc GR . . . .
C14 C 0.0529(2) 0.70812(15) 0.57788(10) 0.0331(4) Uani 1 1 d . . . . .
C15 C 0.1307(2) 0.73089(19) 0.52091(12) 0.0438(5) Uani 1 1 d . . . . .
H15 H 0.219902 0.782055 0.531160 0.053 Uiso 1 1 calc R . . . .
C16 C 0.0791(3) 0.6795(2) 0.44919(13) 0.0534(6) Uani 1 1 d . . . . .
H16 H 0.132056 0.696759 0.410489 0.064 Uiso 1 1 calc R . . . .
C17 C -0.0488(3) 0.6036(2) 0.43408(14) 0.0573(7) Uani 1 1 d . . . . .
H17 H -0.084457 0.568895 0.384941 0.069 Uiso 1 1 calc R . . . .
C18 C -0.1249(3) 0.5783(2) 0.49033(15) 0.0558(6) Uani 1 1 d . . . . .
H18 H -0.211974 0.524765 0.480075 0.067 Uiso 1 1 calc R . . . .
C19 C -0.0750(2) 0.63053(17) 0.56216(13) 0.0431(5) Uani 1 1 d . . . . .
H19 H -0.128676 0.613053 0.600572 0.052 Uiso 1 1 calc R . . . .
C20 C -0.00662(19) 0.72897(14) 0.72760(10) 0.0313(4) Uani 1 1 d . . . . .
C21 C -0.1317(2) 0.76062(16) 0.72953(11) 0.0365(4) Uani 1 1 d . . . . .
H21 H -0.153087 0.809591 0.698522 0.044 Uiso 1 1 calc R . . . .
C22 C -0.2251(2) 0.72145(18) 0.77614(12) 0.0446(5) Uani 1 1 d . . . . .
H22 H -0.310331 0.743315 0.776885 0.054 Uiso 1 1 calc R . . . .
C23 C -0.1949(3) 0.6512(2) 0.82119(16) 0.0643(7) Uani 1 1 d . . . . .
H23 H -0.257808 0.625846 0.854196 0.077 Uiso 1 1 calc R . . . .
C24 C -0.0735(4) 0.6174(3) 0.8187(2) 0.0970(14) Uani 1 1 d . . . . .
H24 H -0.054374 0.566723 0.848702 0.116 Uiso 1 1 calc R . . . .
C25 C 0.0215(3) 0.6570(2) 0.77232(18) 0.0630(8) Uani 1 1 d . . . . .
H25 H 0.106112 0.634338 0.771531 0.076 Uiso 1 1 calc R . . . .
C26 C 0.09191(18) 0.91132(14) 0.66152(10) 0.0285(3) Uani 1 1 d . . . . .
C27 C 0.0092(2) 0.93182(16) 0.60026(11) 0.0352(4) Uani 1 1 d . . . . .
H27 H -0.031718 0.876812 0.559953 0.042 Uiso 1 1 calc R . . . .
C28 C -0.0142(2) 1.03172(17) 0.59730(12) 0.0398(4) Uani 1 1 d . . . . .
H28 H -0.070059 1.044316 0.554960 0.048 Uiso 1 1 calc R . . . .
C29 C 0.0431(2) 1.11199(16) 0.65526(13) 0.0399(4) Uani 1 1 d . . . . .
H29 H 0.025126 1.179480 0.653311 0.048 Uiso 1 1 calc R . . . .
C30 C 0.1274(2) 1.09470(15) 0.71697(12) 0.0365(4) Uani 1 1 d . . . . .
H30 H 0.168390 1.150157 0.756979 0.044 Uiso 1 1 calc R . . . .
C31 C 0.15040(19) 0.99522(14) 0.71887(10) 0.0296(3) Uani 1 1 d . . . . .
C32 C 0.19864(18) 0.94350(14) 0.83862(10) 0.0286(3) Uani 1 1 d . . . . .
C33 C 0.0757(2) 0.95731(16) 0.86243(11) 0.0365(4) Uani 1 1 d . . . . .
H33 H 0.017708 0.993521 0.835961 0.044 Uiso 1 1 calc R . . . .
C34 C 0.0385(2) 0.91723(19) 0.92580(12) 0.0434(5) Uani 1 1 d . . . . .
H34 H -0.047303 0.924056 0.942030 0.052 Uiso 1 1 calc R . . . .
C35 C 0.1251(2) 0.86749(19) 0.96551(11) 0.0434(5) Uani 1 1 d . . . . .
H35 H 0.099955 0.841930 1.009528 0.052 Uiso 1 1 calc R . . . .
C36 C 0.2494(2) 0.85477(16) 0.94110(10) 0.0354(4) Uani 1 1 d . . . . .
H36 H 0.308491 0.820376 0.968553 0.042 Uiso 1 1 calc R . . . .
C37 C 0.28760(18) 0.89220(14) 0.87658(9) 0.0278(3) Uani 1 1 d . . . . .
C38 C 0.51609(19) 0.79507(14) 0.89924(10) 0.0291(3) Uani 1 1 d . . . . .
C39 C 0.6309(2) 0.84553(16) 0.95381(11) 0.0349(4) Uani 1 1 d . . . . .
H39 H 0.672456 0.919256 0.956708 0.042 Uiso 1 1 calc R . . . .
C40 C 0.6853(2) 0.78844(19) 1.00428(12) 0.0447(5) Uani 1 1 d . . . . .
H40 H 0.764136 0.823252 1.041335 0.054 Uiso 1 1 calc R . . . .
C41 C 0.6250(3) 0.6813(2) 1.00061(13) 0.0517(6) Uani 1 1 d . . . . .
H41 H 0.661617 0.642766 1.035464 0.062 Uiso 1 1 calc R . . . .
C42 C 0.5118(3) 0.63053(19) 0.94651(14) 0.0544(6) Uani 1 1 d . . . . .
H42 H 0.471046 0.556719 0.943795 0.065 Uiso 1 1 calc R . . . .
C43 C 0.4567(2) 0.68681(16) 0.89570(12) 0.0410(4) Uani 1 1 d . . . . .
H43 H 0.378348 0.651336 0.858528 0.049 Uiso 1 1 calc R . . . .
C44 C 0.56171(18) 0.99252(14) 0.84021(10) 0.0290(3) Uani 1 1 d . . . . .
C45 C 0.6802(2) 0.99834(17) 0.80420(12) 0.0403(4) Uani 1 1 d . . . . .
H45 H 0.695502 0.935799 0.779425 0.048 Uiso 1 1 calc R . . . .
C46 C 0.7753(2) 1.0957(2) 0.80478(15) 0.0504(6) Uani 1 1 d . . . . .
H46 H 0.856278 1.099208 0.780947 0.060 Uiso 1 1 calc R . . . .
C47 C 0.7532(2) 1.18738(18) 0.83964(14) 0.0479(5) Uani 1 1 d . . . . .
H47 H 0.817710 1.253747 0.838815 0.058 Uiso 1 1 calc R . . . .
C48 C 0.6374(2) 1.18258(16) 0.87565(12) 0.0418(5) Uani 1 1 d . . . . .
H48 H 0.622575 1.245503 0.900106 0.050 Uiso 1 1 calc R . . . .
C49 C 0.5421(2) 1.08496(15) 0.87607(10) 0.0327(4) Uani 1 1 d . . . . .
H49 H 0.462803 1.081865 0.901241 0.039 Uiso 1 1 calc R . . . .
F1 F 0.2132(2) 0.47721(13) 0.79964(13) 0.0848(6) Uani 1 1 d . . . . .
F2 F 0.0415(3) 0.3423(2) 0.73922(16) 0.1301(10) Uani 1 1 d . . . . .
F3 F 0.1840(4) 0.31315(17) 0.82945(13) 0.1268(11) Uani 1 1 d . . . . .
F4 F 0.0305(4) 0.40879(19) 0.8524(2) 0.1682(17) Uani 1 1 d . . . . .
B1 B 0.1156(4) 0.3852(2) 0.80609(18) 0.0625(9) Uani 1 1 d . . . . .

loop_
_atom_site_aniso_label
_atom_site_aniso_U_11
_atom_site_aniso_U_22
_atom_site_aniso_U_33
_atom_site_aniso_U_23
_atom_site_aniso_U_13
_atom_site_aniso_U_12
Cu1 0.02621(12) 0.02714(12) 0.03074(12) 0.00403(8) 0.00834(8) 0.01063(8)
P1 0.0250(2) 0.0247(2) 0.0331(2) 0.00408(17) 0.00474(17) 0.00930(16)
P2 0.0237(2) 0.0258(2) 0.0283(2) 0.00454(16) 0.00736(16) 0.00742(16)
O1 0.0263(6) 0.0339(6) 0.0341(6) 0.0064(5) 0.0077(5) 0.0113(5)
N1 0.0256(7) 0.0297(7) 0.0283(7) 0.0066(6) 0.0055(5) 0.0094(6)
N2 0.0302(7) 0.0250(7) 0.0354(8) 0.0062(6) 0.0073(6) 0.0103(6)
N3 0.0354(8) 0.0239(7) 0.0431(9) 0.0084(6) 0.0103(7) 0.0106(6)
C1 0.0509(12) 0.0340(10) 0.0497(12) 0.0172(9) 0.0207(10) 0.0193(9)
C2 0.0291(8) 0.0337(9) 0.0321(9) 0.0106(7) 0.0056(7) 0.0108(7)
C3 0.0348(10) 0.0430(11) 0.0391(10) 0.0183(8) 0.0099(8) 0.0122(8)
C4 0.0400(11) 0.0559(12) 0.0353(10) 0.0162(9) 0.0160(8) 0.0196(9)
C5 0.0410(10) 0.0459(11) 0.0341(9) 0.0088(8) 0.0134(8) 0.0208(9)
C6 0.0264(8) 0.0335(9) 0.0273(8) 0.0044(7) 0.0034(6) 0.0111(7)
C7 0.0263(8) 0.0290(8) 0.0309(8) 0.0014(7) 0.0034(6) 0.0096(7)
C8 0.0317(9) 0.0317(9) 0.0428(10) -0.0010(8) 0.0079(8) 0.0132(7)
C9 0.0295(9) 0.0268(9) 0.0477(11) 0.0006(8) 0.0028(8) 0.0105(7)
C10 0.0444(12) 0.0271(9) 0.0713(15) 0.0090(9) 0.0110(10) 0.0166(8)
C11 0.0567(16) 0.0409(13) 0.158(3) 0.0232(17) 0.0410(19) 0.0295(12)
C12 0.0560(14) 0.0273(10) 0.0648(15) 0.0023(9) 0.0177(11) 0.0080(9)
C13 0.108(3) 0.0520(15) 0.077(2) 0.0176(14) -0.0188(18) 0.0371(17)
C14 0.0350(9) 0.0321(9) 0.0346(9) 0.0014(7) 0.0015(7) 0.0171(8)
C15 0.0458(12) 0.0505(12) 0.0398(11) 0.0066(9) 0.0068(9) 0.0214(10)
C16 0.0688(16) 0.0662(15) 0.0365(11) 0.0057(10) 0.0082(10) 0.0400(13)
C17 0.0674(16) 0.0611(15) 0.0440(12) -0.0110(11) -0.0116(11) 0.0368(13)
C18 0.0537(14) 0.0478(13) 0.0579(14) -0.0115(11) -0.0114(11) 0.0168(11)
C19 0.0400(11) 0.0377(10) 0.0480(12) -0.0036(9) -0.0007(9) 0.0118(9)
C20 0.0273(8) 0.0287(8) 0.0364(9) 0.0041(7) 0.0052(7) 0.0047(7)
C21 0.0302(9) 0.0387(10) 0.0408(10) 0.0032(8) 0.0078(8) 0.0093(8)
C22 0.0321(10) 0.0496(12) 0.0466(12) -0.0065(9) 0.0122(9) 0.0030(9)
C23 0.0478(14) 0.0792(19) 0.0652(16) 0.0288(14) 0.0225(12) 0.0002(13)
C24 0.0662(19) 0.122(3) 0.132(3) 0.100(3) 0.040(2) 0.032(2)
C25 0.0435(13) 0.0663(16) 0.097(2) 0.0523(16) 0.0250(13) 0.0230(12)
C26 0.0254(8) 0.0268(8) 0.0363(9) 0.0075(7) 0.0076(7) 0.0100(6)
C27 0.0342(9) 0.0333(9) 0.0396(10) 0.0071(8) 0.0037(8) 0.0117(8)
C28 0.0397(10) 0.0398(10) 0.0467(11) 0.0178(9) 0.0076(9) 0.0178(9)
C29 0.0417(11) 0.0295(9) 0.0566(12) 0.0164(9) 0.0141(9) 0.0166(8)
C30 0.0365(10) 0.0273(9) 0.0480(11) 0.0054(8) 0.0105(8) 0.0108(7)
C31 0.0265(8) 0.0298(8) 0.0366(9) 0.0091(7) 0.0098(7) 0.0108(7)
C32 0.0267(8) 0.0282(8) 0.0289(8) -0.0032(6) 0.0062(6) 0.0055(7)
C33 0.0285(9) 0.0439(11) 0.0364(10) -0.0048(8) 0.0055(7) 0.0126(8)
C34 0.0290(9) 0.0595(13) 0.0399(10) -0.0057(9) 0.0120(8) 0.0110(9)
C35 0.0375(10) 0.0585(13) 0.0334(10) 0.0039(9) 0.0150(8) 0.0075(9)
C36 0.0338(9) 0.0423(10) 0.0295(9) 0.0031(8) 0.0078(7) 0.0084(8)
C37 0.0248(8) 0.0296(8) 0.0279(8) -0.0007(6) 0.0074(6) 0.0055(6)
C38 0.0308(9) 0.0300(8) 0.0299(8) 0.0069(7) 0.0093(7) 0.0112(7)
C39 0.0332(9) 0.0350(9) 0.0379(10) 0.0068(8) 0.0055(7) 0.0108(8)
C40 0.0455(12) 0.0538(13) 0.0379(10) 0.0095(9) 0.0019(9) 0.0198(10)
C41 0.0684(16) 0.0527(13) 0.0439(12) 0.0217(10) 0.0094(11) 0.0278(12)
C42 0.0767(17) 0.0355(11) 0.0521(13) 0.0194(10) 0.0108(12) 0.0109(11)
C43 0.0487(12) 0.0321(10) 0.0400(10) 0.0087(8) 0.0038(9) 0.0063(8)
C44 0.0252(8) 0.0298(8) 0.0333(9) 0.0093(7) 0.0048(7) 0.0074(7)
C45 0.0310(9) 0.0423(11) 0.0536(12) 0.0152(9) 0.0162(9) 0.0126(8)
C46 0.0300(10) 0.0583(14) 0.0687(15) 0.0292(12) 0.0162(10) 0.0094(9)
C47 0.0371(11) 0.0401(11) 0.0620(14) 0.0239(10) 0.0007(10) -0.0025(9)
C48 0.0458(11) 0.0286(9) 0.0466(11) 0.0090(8) -0.0016(9) 0.0040(8)
C49 0.0319(9) 0.0313(9) 0.0339(9) 0.0058(7) 0.0040(7) 0.0064(7)
F1 0.0805(12) 0.0478(9) 0.1307(17) 0.0222(10) 0.0534(12) 0.0025(8)
F2 0.142(2) 0.1051(18) 0.118(2) -0.0322(15) -0.0265(17) 0.0298(17)
F3 0.236(3) 0.0569(11) 0.0856(15) 0.0125(10) -0.0016(17) 0.0467(16)
F4 0.236(4) 0.0695(13) 0.216(3) -0.0010(17) 0.190(3) 0.0029(17)
B1 0.094(2) 0.0351(13) 0.0591(17) 0.0030(12) 0.0435(17) 0.0047(14)

loop_
_atom_type_symbol
_atom_type_description
_atom_type_scat_dispersion_real
_atom_type_scat_dispersion_imag
_atom_type_scat_source
C C 0.0033 0.0016 'International Tables Vol C Tables 4.2.6.8 and 6.1.1.4'
H H 0.0000 0.0000 'International Tables Vol C Tables 4.2.6.8 and 6.1.1.4'
B B 0.0013 0.0007 'International Tables Vol C Tables 4.2.6.8 and 6.1.1.4'
Cu Cu 0.3201 1.2651 'International Tables Vol C Tables 4.2.6.8 and 6.1.1.4'
F F 0.0171 0.0103 'International Tables Vol C Tables 4.2.6.8 and 6.1.1.4'
N N 0.0061 0.0033 'International Tables Vol C Tables 4.2.6.8 and 6.1.1.4'
O O 0.0106 0.0060 'International Tables Vol C Tables 4.2.6.8 and 6.1.1.4'
P P 0.1023 0.0942 'International Tables Vol C Tables 4.2.6.8 and 6.1.1.4'

loop_
_geom_angle_atom_site_label_1
_geom_angle_atom_site_label_2
_geom_angle_atom_site_label_3
_geom_angle
_geom_angle_site_symmetry_1
_geom_angle_site_symmetry_3
_geom_angle_publ_flag
P2 Cu1 P1 115.068(18) . . ?
N1 Cu1 P1 109.14(4) . . ?
N1 Cu1 P2 116.52(4) . . ?
N2 Cu1 P1 114.71(4) . . ?
N2 Cu1 P2 116.90(4) . . ?
N2 Cu1 N1 79.44(6) . . ?
C14 P1 Cu1 115.91(6) . . ?
C14 P1 C26 101.98(8) . . ?
C20 P1 Cu1 115.40(6) . . ?
C20 P1 C14 104.48(9) . . ?
C20 P1 C26 101.24(8) . . ?
C26 P1 Cu1 115.81(6) . . ?
C37 P2 Cu1 110.33(6) . . ?
C37 P2 C38 102.61(8) . . ?
C37 P2 C44 104.86(8) . . ?
C38 P2 Cu1 119.44(6) . . ?
C44 P2 Cu1 113.75(6) . . ?
C44 P2 C38 104.37(8) . . ?
C32 O1 C31 119.79(14) . . ?
C2 N1 Cu1 128.80(12) . . ?
C2 N1 C6 118.55(15) . . ?
C6 N1 Cu1 112.62(12) . . ?
N3 N2 Cu1 140.61(12) . . ?
C7 N2 Cu1 113.62(12) . . ?
C7 N2 N3 104.82(14) . . ?
N2 N3 H3 123.7 . . ?
N2 N3 C9 112.61(16) . . ?
C9 N3 H3 123.7 . . ?
H1A C1 H1B 109.5 . . ?
H1A C1 H1C 109.5 . . ?
H1B C1 H1C 109.5 . . ?
C2 C1 H1A 109.5 . . ?
C2 C1 H1B 109.5 . . ?
C2 C1 H1C 109.5 . . ?
N1 C2 C1 117.89(16) . . ?
N1 C2 C3 121.30(17) . . ?
C3 C2 C1 120.80(17) . . ?
C2 C3 H3A 120.1 . . ?
C4 C3 C2 119.75(18) . . ?
C4 C3 H3A 120.1 . . ?
C3 C4 H4 120.3 . . ?
C3 C4 C5 119.31(18) . . ?
C5 C4 H4 120.3 . . ?
C4 C5 H5 120.7 . . ?
C4 C5 C6 118.62(18) . . ?
C6 C5 H5 120.7 . . ?
N1 C6 C5 122.44(17) . . ?
N1 C6 C7 115.75(15) . . ?
C5 C6 C7 121.79(17) . . ?
N2 C7 C6 118.40(15) . . ?
N2 C7 C8 110.88(16) . . ?
C8 C7 C6 130.50(17) . . ?
C7 C8 H8 127.2 . . ?
C9 C8 C7 105.60(16) . . ?
C9 C8 H8 127.2 . . ?
N3 C9 C8 106.08(16) . . ?
N3 C9 C10 122.38(19) . . ?
C8 C9 C10 131.54(19) . . ?
C9 C10 C11 108.9(2) . . ?
C9 C10 C12 108.69(18) . . ?
C9 C10 C13 110.06(19) . . ?
C11 C10 C13 110.3(3) . . ?
C12 C10 C11 109.6(2) . . ?
C12 C10 C13 109.3(2) . . ?
C10 C11 H11A 109.5 . . ?
C10 C11 H11B 109.5 . . ?
C10 C11 H11C 109.5 . . ?
H11A C11 H11B 109.5 . . ?
H11A C11 H11C 109.5 . . ?
H11B C11 H11C 109.5 . . ?
C10 C12 H12A 109.5 . . ?
C10 C12 H12B 109.5 . . ?
C10 C12 H12C 109.5 . . ?
H12A C12 H12B 109.5 . . ?
H12A C12 H12C 109.5 . . ?
H12B C12 H12C 109.5 . . ?
C10 C13 H13A 109.5 . . ?
C10 C13 H13B 109.5 . . ?
C10 C13 H13C 109.5 . . ?
H13A C13 H13B 109.5 . . ?
H13A C13 H13C 109.5 . . ?
H13B C13 H13C 109.5 . . ?
C15 C14 P1 118.29(16) . . ?
C19 C14 P1 122.96(16) . . ?
C19 C14 C15 118.75(19) . . ?
C14 C15 H15 119.7 . . ?
C16 C15 C14 120.6(2) . . ?
C16 C15 H15 119.7 . . ?
C15 C16 H16 119.9 . . ?
C17 C16 C15 120.1(2) . . ?
C17 C16 H16 119.9 . . ?
C16 C17 H17 120.1 . . ?
C18 C17 C16 119.8(2) . . ?
C18 C17 H17 120.1 . . ?
C17 C18 H18 119.8 . . ?
C17 C18 C19 120.4(2) . . ?
C19 C18 H18 119.8 . . ?
C14 C19 C18 120.2(2) . . ?
C14 C19 H19 119.9 . . ?
C18 C19 H19 119.9 . . ?
C21 C20 P1 123.06(15) . . ?
C25 C20 P1 118.15(16) . . ?
C25 C20 C21 118.76(19) . . ?
C20 C21 H21 119.7 . . ?
C22 C21 C20 120.6(2) . . ?
C22 C21 H21 119.7 . . ?
C21 C22 H22 120.0 . . ?
C23 C22 C21 120.1(2) . . ?
C23 C22 H22 120.0 . . ?
C22 C23 H23 120.0 . . ?
C22 C23 C24 120.0(2) . . ?
C24 C23 H23 120.0 . . ?
C23 C24 H24 119.9 . . ?
C23 C24 C25 120.3(3) . . ?
C25 C24 H24 119.9 . . ?
C20 C25 C24 120.3(2) . . ?
C20 C25 H25 119.9 . . ?
C24 C25 H25 119.9 . . ?
C27 C26 P1 123.77(14) . . ?
C31 C26 P1 119.17(13) . . ?
C31 C26 C27 117.06(16) . . ?
C26 C27 H27 119.5 . . ?
C28 C27 C26 121.05(19) . . ?
C28 C27 H27 119.5 . . ?
C27 C28 H28 119.8 . . ?
C29 C28 C27 120.34(19) . . ?
C29 C28 H28 119.8 . . ?
C28 C29 H29 119.9 . . ?
C28 C29 C30 120.17(18) . . ?
C30 C29 H29 119.9 . . ?
C29 C30 H30 120.6 . . ?
C31 C30 C29 118.78(19) . . ?
C31 C30 H30 120.6 . . ?
O1 C31 C26 118.72(15) . . ?
C30 C31 O1 118.37(17) . . ?
C30 C31 C26 122.58(17) . . ?
O1 C32 C37 114.17(15) . . ?
C33 C32 O1 123.44(17) . . ?
C33 C32 C37 122.36(18) . . ?
C32 C33 H33 120.7 . . ?
C32 C33 C34 118.64(19) . . ?
C34 C33 H33 120.7 . . ?
C33 C34 H34 119.7 . . ?
C35 C34 C33 120.62(19) . . ?
C35 C34 H34 119.7 . . ?
C34 C35 H35 120.0 . . ?
C34 C35 C36 120.07(19) . . ?
C36 C35 H35 120.0 . . ?
C35 C36 H36 119.8 . . ?
C35 C36 C37 120.47(19) . . ?
C37 C36 H36 119.8 . . ?
C32 C37 P2 117.70(13) . . ?
C32 C37 C36 117.80(16) . . ?
C36 C37 P2 124.05(14) . . ?
C39 C38 P2 123.34(14) . . ?
C39 C38 C43 119.11(17) . . ?
C43 C38 P2 117.52(15) . . ?
C38 C39 H39 119.9 . . ?
C38 C39 C40 120.24(19) . . ?
C40 C39 H39 119.9 . . ?
C39 C40 H40 119.9 . . ?
C41 C40 C39 120.2(2) . . ?
C41 C40 H40 119.9 . . ?
C40 C41 H41 120.0 . . ?
C42 C41 C40 120.0(2) . . ?
C42 C41 H41 120.0 . . ?
C41 C42 H42 119.9 . . ?
C41 C42 C43 120.3(2) . . ?
C43 C42 H42 119.9 . . ?
C38 C43 H43 119.9 . . ?
C42 C43 C38 120.2(2) . . ?
C42 C43 H43 119.9 . . ?
C45 C44 P2 118.25(15) . . ?
C49 C44 P2 122.78(14) . . ?
C49 C44 C45 118.86(18) . . ?
C44 C45 H45 120.0 . . ?
C46 C45 C44 119.9(2) . . ?
C46 C45 H45 120.0 . . ?
C45 C46 H46 119.7 . . ?
C47 C46 C45 120.6(2) . . ?
C47 C46 H46 119.7 . . ?
C46 C47 H47 120.0 . . ?
C48 C47 C46 120.0(2) . . ?
C48 C47 H47 120.0 . . ?
C47 C48 H48 120.1 . . ?
C47 C48 C49 119.8(2) . . ?
C49 C48 H48 120.1 . . ?
C44 C49 C48 120.79(19) . . ?
C44 C49 H49 119.6 . . ?
C48 C49 H49 119.6 . . ?
F2 B1 F1 108.9(3) . . ?
F2 B1 F3 106.5(2) . . ?
F3 B1 F1 110.0(3) . . ?
F4 B1 F1 108.5(2) . . ?
F4 B1 F2 110.8(4) . . ?
F4 B1 F3 112.1(3) . . ?

loop_
_geom_bond_atom_site_label_1
_geom_bond_atom_site_label_2
_geom_bond_distance
_geom_bond_site_symmetry_2
_geom_bond_publ_flag
Cu1 P1 2.2796(5) . ?
Cu1 P2 2.2691(5) . ?
Cu1 N1 2.1272(15) . ?
Cu1 N2 2.0782(14) . ?
P1 C14 1.8306(19) . ?
P1 C20 1.8221(19) . ?
P1 C26 1.8362(18) . ?
P2 C37 1.8248(17) . ?
P2 C38 1.8259(18) . ?
P2 C44 1.8257(18) . ?
O1 C31 1.391(2) . ?
O1 C32 1.389(2) . ?
N1 C2 1.349(2) . ?
N1 C6 1.354(2) . ?
N2 N3 1.351(2) . ?
N2 C7 1.332(2) . ?
N3 H3 0.8800 . ?
N3 C9 1.354(2) . ?
C1 H1A 0.9800 . ?
C1 H1B 0.9800 . ?
C1 H1C 0.9800 . ?
C1 C2 1.500(3) . ?
C2 C3 1.394(3) . ?
C3 H3A 0.9500 . ?
C3 C4 1.377(3) . ?
C4 H4 0.9500 . ?
C4 C5 1.380(3) . ?
C5 H5 0.9500 . ?
C5 C6 1.391(3) . ?
C6 C7 1.463(3) . ?
C7 C8 1.405(2) . ?
C8 H8 0.9500 . ?
C8 C9 1.373(3) . ?
C9 C10 1.513(3) . ?
C10 C11 1.529(3) . ?
C10 C12 1.528(3) . ?
C10 C13 1.532(4) . ?
C11 H11A 0.9800 . ?
C11 H11B 0.9800 . ?
C11 H11C 0.9800 . ?
C12 H12A 0.9800 . ?
C12 H12B 0.9800 . ?
C12 H12C 0.9800 . ?
C13 H13A 0.9800 . ?
C13 H13B 0.9800 . ?
C13 H13C 0.9800 . ?
C14 C15 1.391(3) . ?
C14 C19 1.389(3) . ?
C15 H15 0.9500 . ?
C15 C16 1.389(3) . ?
C16 H16 0.9500 . ?
C16 C17 1.378(4) . ?
C17 H17 0.9500 . ?
C17 C18 1.376(4) . ?
C18 H18 0.9500 . ?
C18 C19 1.392(3) . ?
C19 H19 0.9500 . ?
C20 C21 1.393(3) . ?
C20 C25 1.376(3) . ?
C21 H21 0.9500 . ?
C21 C22 1.382(3) . ?
C22 H22 0.9500 . ?
C22 C23 1.368(4) . ?
C23 H23 0.9500 . ?
C23 C24 1.374(5) . ?
C24 H24 0.9500 . ?
C24 C25 1.391(4) . ?
C25 H25 0.9500 . ?
C26 C27 1.397(3) . ?
C26 C31 1.396(3) . ?
C27 H27 0.9500 . ?
C27 C28 1.394(3) . ?
C28 H28 0.9500 . ?
C28 C29 1.373(3) . ?
C29 H29 0.9500 . ?
C29 C30 1.394(3) . ?
C30 H30 0.9500 . ?
C30 C31 1.385(3) . ?
C32 C33 1.381(2) . ?
C32 C37 1.395(3) . ?
C33 H33 0.9500 . ?
C33 C34 1.387(3) . ?
C34 H34 0.9500 . ?
C34 C35 1.381(3) . ?
C35 H35 0.9500 . ?
C35 C36 1.392(3) . ?
C36 H36 0.9500 . ?
C36 C37 1.396(3) . ?
C38 C39 1.389(3) . ?
C38 C43 1.394(3) . ?
C39 H39 0.9500 . ?
C39 C40 1.392(3) . ?
C40 H40 0.9500 . ?
C40 C41 1.381(3) . ?
C41 H41 0.9500 . ?
C41 C42 1.376(4) . ?
C42 H42 0.9500 . ?
C42 C43 1.392(3) . ?
C43 H43 0.9500 . ?
C44 C45 1.401(3) . ?
C44 C49 1.386(3) . ?
C45 H45 0.9500 . ?
C45 C46 1.389(3) . ?
C46 H46 0.9500 . ?
C46 C47 1.380(4) . ?
C47 H47 0.9500 . ?
C47 C48 1.379(3) . ?
C48 H48 0.9500 . ?
C48 C49 1.397(3) . ?
C49 H49 0.9500 . ?
F1 B1 1.378(3) . ?
F2 B1 1.338(4) . ?
F3 B1 1.365(4) . ?
F4 B1 1.331(4) . ?

loop_
_smtbx_masks_void_nr
_smtbx_masks_void_average_x
_smtbx_masks_void_average_y
_smtbx_masks_void_average_z
_smtbx_masks_void_volume
_smtbx_masks_void_count_electrons
_smtbx_masks_void_content
1 0.000 0.500 0.000 140.8 21.6 None
2 0.241 0.840 0.354 9.1 0.6 ?
3 0.759 0.160 0.646 9.1 0.3 ?
